data_4336395
loop_
_publ_author_name
'Caleb F. Harris'
'Dileep A. K. Vezzu'
'Libero Bartolotti'
'Paul D. Boyle'
'Shouquan Huo'

_publ_contact_author_address
;
Department of Chemistry
East Carolina University
Greenville, NC 27858
;
_publ_contact_author_email huos@ecu.edu
_publ_contact_author_fax 252-3286210
_publ_contact_author_name 'Shouquan Huo'
_publ_contact_author_phone 252-328-9784
_publ_section_title
;
 Synthesis, Structure, Photophysics, and a DFT Study of Phosphorescent
 C*N^N- and C^N^N-Coordinated Platinum Complexes
;
_journal_name_full 'Inorganic Chemistry'
_journal_page_first 11711
_journal_page_last 11722
_journal_paper_doi 10.1021/ic400732g
_journal_volume 52
_journal_year 2013
_chemical_formula_sum 'C28 H20 N4 Pt'
_chemical_formula_weight 607.57
_chemical_name_systematic
;
 ?
;
_space_group_crystal_system triclinic
_space_group_IT_number 2
_space_group_name_Hall '-P 1'
_space_group_name_H-M_alt 'P -1'
_symmetry_space_group_name_Hall '-P 1'
_symmetry_space_group_name_H-M 'P -1'
_atom_sites_solution_hydrogens geom
_atom_sites_solution_primary direct
_atom_sites_solution_secondary difmap
_audit_creation_method SHELXL-2012
_cell_angle_alpha 87.128(3)
_cell_angle_beta 86.823(2)
_cell_angle_gamma 68.928(2)
_cell_formula_units_Z 4
_cell_length_a 9.0789(4)
_cell_length_b 10.2593(4)
_cell_length_c 27.1874(12)
_cell_measurement_reflns_used 2615
_cell_measurement_temperature 110
_cell_measurement_theta_max 21.80
_cell_measurement_theta_min 2.78
_cell_volume 2358.11(18)
_computing_cell_refinement SAINT
_computing_data_collection Apex2
_computing_data_reduction SAINT
_computing_molecular_graphics NRCVAX
_computing_publication_material cif2tables.py
_computing_structure_refinement 'SHELXL-2012 (Sheldrick, 2012)'
_computing_structure_solution SIR92
_diffrn_ambient_temperature 110
_diffrn_measured_fraction_theta_full 0.998
_diffrn_measured_fraction_theta_max 0.985
_diffrn_measurement_device_type 'Bruker-Nonius Kappa Axis X8 Apex2'
_diffrn_measurement_method 'omega and phi scans'
_diffrn_radiation_type MoK\a
_diffrn_radiation_wavelength 0.71073
_diffrn_reflns_av_R_equivalents 0.0669
_diffrn_reflns_av_unetI/netI 0.0827
_diffrn_reflns_Laue_measured_fraction_full 0.998
_diffrn_reflns_Laue_measured_fraction_max 0.985
_diffrn_reflns_limit_h_max 11
_diffrn_reflns_limit_h_min -11
_diffrn_reflns_limit_k_max 12
_diffrn_reflns_limit_k_min -12
_diffrn_reflns_limit_l_max 33
_diffrn_reflns_limit_l_min 0
_diffrn_reflns_number 16849
_diffrn_reflns_point_group_measured_fraction_full 0.998
_diffrn_reflns_point_group_measured_fraction_max 0.985
_diffrn_reflns_theta_full 25.242
_diffrn_reflns_theta_max 25.955
_diffrn_reflns_theta_min 2.252
_diffrn_source 'fine focus sealed tube'
_exptl_absorpt_coefficient_mu 5.973
_exptl_absorpt_correction_T_max 0.745264
_exptl_absorpt_correction_T_min 0.559891
_exptl_absorpt_correction_type multi-scan
_exptl_absorpt_process_details TWINABS
_exptl_crystal_colour yellow
_exptl_crystal_density_diffrn 1.711
_exptl_crystal_description prism
_exptl_crystal_F_000 1176
_exptl_crystal_size_max 0.137
_exptl_crystal_size_mid 0.103
_exptl_crystal_size_min 0.031
_refine_diff_density_max 2.769
_refine_diff_density_min -1.166
_refine_diff_density_rms 0.207
_refine_ls_extinction_method none
_refine_ls_goodness_of_fit_ref 1.025
_refine_ls_hydrogen_treatment constr
_refine_ls_matrix_type full
_refine_ls_number_parameters 596
_refine_ls_number_reflns 16849
_refine_ls_number_restraints 0
_refine_ls_restrained_S_all 1.025
_refine_ls_R_factor_all 0.1011
_refine_ls_R_factor_gt 0.0520
_refine_ls_shift/su_max 0.001
_refine_ls_shift/su_mean 0.000
_refine_ls_structure_factor_coef Fsqd
_refine_ls_weighting_details
;
 w=1/[\s^2^(Fo^2^)+(0.0430P)^2^+2.9728P]
 where P=(Fo^2^+2Fc^2^)/3
;
_refine_ls_weighting_scheme calc
_refine_ls_wR_factor_gt 0.0974
_refine_ls_wR_factor_ref 0.1129
_reflns_Friedel_coverage 0.000
_reflns_number_gt 10704
_reflns_number_total 16849
_reflns_threshold_expression 'I > 2\s(I)'
_cod_data_source_file ic400732g_si_002_4.cif
_cod_data_source_block 2b
_cod_original_cell_volume 2358.12(18)
_cod_database_code 4336395
_shelx_space_group_comment
;
The symmetry employed for this shelxl refinement is uniquely defined
by the following loop, which should always be used as a source of
symmetry information in preference to the above space-group names.
They are only intended as comments.
;
_shelx_estimated_absorpt_t_min 0.495
_shelx_estimated_absorpt_t_max 0.836

loop_
_space_group_symop_operation_xyz
'x, y, z'
'-x, -y, -z'

loop_
_atom_site_label
_atom_site_type_symbol
_atom_site_fract_x
_atom_site_fract_y
_atom_site_fract_z
_atom_site_U_iso_or_equiv
_atom_site_adp_type
_atom_site_occupancy
_atom_site_site_symmetry_order
_atom_site_calc_flag
_atom_site_refinement_flags_posn
_atom_site_refinement_flags_adp
Pt1 Pt 0.19413(4) 1.04914(4) 0.04671(2) 0.03512(13) Uani 1 1 d . .
N1A N -0.0177(9) 1.2347(8) -0.0455(3) 0.0350(19) Uani 1 1 d . .
N2A N 0.2140(9) 1.0419(8) -0.0284(2) 0.0298(18) Uani 1 1 d . .
N3A N 0.4517(10) 0.8601(8) -0.0103(3) 0.043(2) Uani 1 1 d . .
N4A N 0.4064(9) 0.8824(8) 0.0378(3) 0.045(2) Uani 1 1 d . .
C1A C -0.0183(11) 1.1961(9) 0.0469(3) 0.035(2) Uani 1 1 d . .
C2A C -0.1111(11) 1.2374(10) 0.0901(4) 0.042(3) Uani 1 1 d . .
H2A H -0.0645 1.2001 0.1206 0.050 Uiso 1 1 calc R U
C3A C -0.2651(12) 1.3282(11) 0.0915(4) 0.046(3) Uani 1 1 d . .
H3A H -0.3209 1.3535 0.1222 0.055 Uiso 1 1 calc R U
C4A C -0.3376(11) 1.3819(10) 0.0485(4) 0.046(3) Uani 1 1 d . .
H4A H -0.4453 1.4422 0.0489 0.055 Uiso 1 1 calc R U
C5A C -0.2525(11) 1.3474(9) 0.0049(4) 0.041(3) Uani 1 1 d . .
H5A H -0.3023 1.3856 -0.0251 0.050 Uiso 1 1 calc R U
C6A C -0.0953(10) 1.2582(9) 0.0031(3) 0.033(2) Uani 1 1 d . .
C7A C 0.1194(11) 1.1290(10) -0.0617(4) 0.036(2) Uani 1 1 d . .
C8A C 0.1611(13) 1.1192(11) -0.1119(4) 0.049(3) Uani 1 1 d . .
H8A H 0.0930 1.1808 -0.1351 0.058 Uiso 1 1 calc R U
C9A C 0.3011(15) 1.0202(12) -0.1275(4) 0.056(3) Uani 1 1 d . .
H9A H 0.3295 1.0124 -0.1617 0.067 Uiso 1 1 calc R U
C10A C 0.3993(13) 0.9333(11) -0.0943(5) 0.053(3) Uani 1 1 d . .
H10A H 0.4977 0.8659 -0.1046 0.063 Uiso 1 1 calc R U
C11A C 0.3530(12) 0.9453(10) -0.0461(4) 0.042(3) Uani 1 1 d . .
C12A C 0.5902(12) 0.7514(10) -0.0121(5) 0.063(4) Uani 1 1 d . .
H12A H 0.6481 0.7127 -0.0414 0.076 Uiso 1 1 calc R U
C13A C 0.6340(14) 0.7061(12) 0.0344(6) 0.074(4) Uani 1 1 d . .
H13A H 0.7258 0.6304 0.0438 0.089 Uiso 1 1 calc R U
C14A C 0.5176(12) 0.7926(11) 0.0654(5) 0.055(3) Uani 1 1 d . .
H14A H 0.5172 0.7887 0.1004 0.066 Uiso 1 1 calc R U
C15A C -0.0988(11) 1.3382(10) -0.0831(3) 0.039(2) Uani 1 1 d . .
C16A C -0.0840(11) 1.4675(10) -0.0844(3) 0.039(2) Uani 1 1 d . .
H16A H -0.0179 1.4871 -0.0623 0.047 Uiso 1 1 calc R U
C17A C -0.1676(12) 1.5696(11) -0.1189(4) 0.051(3) Uani 1 1 d . .
H17A H -0.1574 1.6587 -0.1204 0.062 Uiso 1 1 calc R U
C18A C -0.2627(14) 1.5422(13) -0.1502(4) 0.067(4) Uani 1 1 d . .
H18A H -0.3216 1.6130 -0.1727 0.080 Uiso 1 1 calc R U
C19A C -0.2749(14) 1.4107(13) -0.1494(4) 0.068(4) Uani 1 1 d . .
H19A H -0.3385 1.3909 -0.1724 0.082 Uiso 1 1 calc R U
C20A C -0.1948(13) 1.3085(11) -0.1152(4) 0.052(3) Uani 1 1 d . .
H20A H -0.2055 1.2196 -0.1139 0.063 Uiso 1 1 calc R U
C21A C 0.2119(13) 1.0507(10) 0.1177(4) 0.047(3) Uani 1 1 d . .
C22A C 0.2362(12) 1.0521(11) 0.1606(4) 0.049(3) Uani 1 1 d . .
C23A C 0.2525(13) 1.0640(13) 0.2120(4) 0.050(3) Uani 1 1 d . .
C24A C 0.1560(15) 1.1805(13) 0.2384(4) 0.065(3) Uani 1 1 d . .
H24A H 0.0743 1.2519 0.2218 0.078 Uiso 1 1 calc R U
C25A C 0.1757(17) 1.1951(14) 0.2877(5) 0.072(4) Uani 1 1 d . .
H25A H 0.1103 1.2766 0.3041 0.086 Uiso 1 1 calc R U
C26A C 0.2905(19) 1.0909(17) 0.3129(5) 0.083(4) Uani 1 1 d . .
H26A H 0.3030 1.0994 0.3470 0.100 Uiso 1 1 calc R U
C27A C 0.3867(18) 0.9749(17) 0.2884(5) 0.087(5) Uani 1 1 d . .
H27A H 0.4665 0.9044 0.3060 0.105 Uiso 1 1 calc R U
C28A C 0.3712(15) 0.9570(14) 0.2385(4) 0.070(4) Uani 1 1 d . .
H28A H 0.4383 0.8753 0.2225 0.084 Uiso 1 1 calc R U
Pt2 Pt 0.69924(4) 0.55183(4) 0.45858(2) 0.03240(13) Uani 1 1 d . .
N1B N 0.4636(9) 0.7416(7) 0.5472(3) 0.0347(19) Uani 1 1 d . .
N2B N 0.7003(8) 0.5452(7) 0.5342(2) 0.0283(18) Uani 1 1 d . .
N3B N 0.9379(9) 0.3656(8) 0.5179(3) 0.0344(19) Uani 1 1 d . .
N4B N 0.9090(9) 0.3912(8) 0.4694(3) 0.039(2) Uani 1 1 d . .
C1B C 0.4868(10) 0.6992(9) 0.4558(3) 0.027(2) Uani 1 1 d . .
C2B C 0.4069(11) 0.7418(9) 0.4112(3) 0.036(2) Uani 1 1 d . .
H2B H 0.4613 0.7020 0.3816 0.043 Uiso 1 1 calc R U
C3B C 0.2554(11) 0.8371(10) 0.4080(4) 0.040(2) Uani 1 1 d . .
H3B H 0.2076 0.8616 0.3770 0.048 Uiso 1 1 calc R U
C4B C 0.1743(10) 0.8964(9) 0.4503(4) 0.037(2) Uani 1 1 d . .
H4B H 0.0692 0.9618 0.4490 0.044 Uiso 1 1 calc R U
C5B C 0.2473(10) 0.8599(9) 0.4944(4) 0.036(2) Uani 1 1 d . .
H5B H 0.1908 0.9007 0.5236 0.043 Uiso 1 1 calc R U
C6B C 0.4027(11) 0.7642(9) 0.4979(3) 0.031(2) Uani 1 1 d . .
C7B C 0.5946(11) 0.6377(9) 0.5652(4) 0.033(2) Uani 1 1 d . .
C8B C 0.6222(12) 0.6305(10) 0.6147(4) 0.043(3) Uani 1 1 d . .
H8B H 0.5503 0.6961 0.6362 0.052 Uiso 1 1 calc R U
C9B C 0.7542(13) 0.5283(10) 0.6330(3) 0.043(3) Uani 1 1 d . .
H9B H 0.7691 0.5203 0.6675 0.052 Uiso 1 1 calc R U
C10B C 0.8654(12) 0.4370(10) 0.6020(4) 0.043(3) Uani 1 1 d . .
H10B H 0.9596 0.3693 0.6141 0.051 Uiso 1 1 calc R U
C11B C 0.8330(12) 0.4491(10) 0.5539(4) 0.039(2) Uani 1 1 d . .
C12B C 1.0799(12) 0.2585(10) 0.5240(4) 0.047(3) Uani 1 1 d . .
H12B H 1.1288 0.2225 0.5542 0.056 Uiso 1 1 calc R U
C13B C 1.1369(11) 0.2139(10) 0.4779(4) 0.047(3) Uani 1 1 d . .
H13B H 1.2320 0.1391 0.4698 0.056 Uiso 1 1 calc R U
C14B C 1.0291(11) 0.2987(10) 0.4452(4) 0.044(3) Uani 1 1 d . .
H14B H 1.0396 0.2918 0.4104 0.053 Uiso 1 1 calc R U
C15B C 0.3744(11) 0.8444(10) 0.5832(3) 0.036(2) Uani 1 1 d . .
C16B C 0.2637(12) 0.8141(10) 0.6145(3) 0.043(3) Uani 1 1 d . .
H16B H 0.2465 0.7285 0.6126 0.051 Uiso 1 1 calc R U
C17B C 0.1796(12) 0.9121(11) 0.6484(4) 0.051(3) Uani 1 1 d . .
H17B H 0.1033 0.8937 0.6701 0.061 Uiso 1 1 calc R U
C18B C 0.2046(12) 1.0358(11) 0.6513(4) 0.049(3) Uani 1 1 d . .
H18B H 0.1454 1.1024 0.6747 0.058 Uiso 1 1 calc R U
C19B C 0.3160(11) 1.0631(10) 0.6199(4) 0.042(3) Uani 1 1 d . .
H19B H 0.3341 1.1483 0.6219 0.051 Uiso 1 1 calc R U
C20B C 0.4010(11) 0.9663(10) 0.5857(3) 0.036(2) Uani 1 1 d . .
H20B H 0.4777 0.9847 0.5641 0.043 Uiso 1 1 calc R U
C21B C 0.7286(11) 0.5488(9) 0.3869(3) 0.035(2) Uani 1 1 d . .
C22B C 0.7583(11) 0.5443(11) 0.3439(4) 0.043(3) Uani 1 1 d . .
C23B C 0.7675(12) 0.5430(12) 0.2912(4) 0.050(3) Uani 1 1 d . .
C24B C 0.6787(17) 0.489(2) 0.2658(5) 0.127(7) Uani 1 1 d . .
H24B H 0.6103 0.4502 0.2834 0.152 Uiso 1 1 calc R U
C25B C 0.6861(19) 0.490(2) 0.2141(6) 0.149(9) Uani 1 1 d . .
H25B H 0.6218 0.4519 0.1978 0.179 Uiso 1 1 calc R U
C26B C 0.7831(17) 0.5444(17) 0.1862(5) 0.087(5) Uani 1 1 d . .
H26B H 0.7876 0.5457 0.1512 0.105 Uiso 1 1 calc R U
C27B C 0.870(2) 0.5949(13) 0.2118(5) 0.087(5) Uani 1 1 d . .
H27B H 0.9403 0.6319 0.1942 0.105 Uiso 1 1 calc R U
C28B C 0.8627(17) 0.5962(13) 0.2629(4) 0.075(4) Uani 1 1 d . .
H28B H 0.9265 0.6358 0.2788 0.090 Uiso 1 1 calc R U

loop_
_atom_site_aniso_label
_atom_site_aniso_U_11
_atom_site_aniso_U_22
_atom_site_aniso_U_33
_atom_site_aniso_U_23
_atom_site_aniso_U_13
_atom_site_aniso_U_12
Pt1 0.0320(2) 0.0288(2) 0.0479(3) 0.00622(18) -0.00990(18) -0.01461(19)
N1A 0.035(5) 0.031(5) 0.039(5) 0.003(4) -0.007(4) -0.013(4)
N2A 0.040(5) 0.034(5) 0.020(4) 0.000(3) -0.001(3) -0.019(4)
N3A 0.042(5) 0.034(5) 0.056(6) 0.005(4) -0.002(4) -0.017(4)
N4A 0.037(5) 0.036(5) 0.066(7) 0.019(4) -0.023(4) -0.017(4)
C1A 0.038(6) 0.029(6) 0.045(6) -0.004(4) -0.007(5) -0.021(5)
C2A 0.040(6) 0.044(6) 0.044(7) 0.001(5) -0.006(5) -0.020(5)
C3A 0.046(7) 0.049(7) 0.054(7) -0.018(5) 0.013(5) -0.030(6)
C4A 0.028(6) 0.028(6) 0.079(9) -0.009(5) 0.001(6) -0.007(5)
C5A 0.037(6) 0.027(6) 0.062(7) 0.007(5) -0.008(5) -0.013(5)
C6A 0.023(5) 0.025(5) 0.051(7) -0.001(4) 0.001(4) -0.009(4)
C7A 0.033(5) 0.038(6) 0.044(7) 0.009(5) -0.009(5) -0.024(5)
C8A 0.053(7) 0.051(7) 0.047(7) 0.020(5) -0.006(5) -0.028(6)
C9A 0.083(9) 0.055(8) 0.046(7) -0.009(6) 0.014(6) -0.046(8)
C10A 0.045(7) 0.040(7) 0.075(9) -0.012(6) 0.018(6) -0.019(6)
C11A 0.040(6) 0.036(6) 0.058(8) -0.004(5) 0.001(5) -0.023(5)
C12A 0.031(6) 0.021(6) 0.137(12) -0.010(7) -0.002(7) -0.009(5)
C13A 0.034(7) 0.031(7) 0.160(14) 0.015(8) -0.034(8) -0.014(6)
C14A 0.037(6) 0.039(7) 0.096(9) 0.021(6) -0.036(6) -0.021(6)
C15A 0.034(5) 0.042(6) 0.044(6) 0.013(5) -0.010(4) -0.019(5)
C16A 0.038(6) 0.033(6) 0.052(7) 0.004(5) -0.009(5) -0.018(5)
C17A 0.045(7) 0.043(7) 0.070(8) 0.014(6) 0.001(6) -0.025(6)
C18A 0.074(9) 0.062(9) 0.075(9) 0.029(7) -0.034(7) -0.038(7)
C19A 0.077(9) 0.073(9) 0.075(9) 0.025(7) -0.050(7) -0.048(8)
C20A 0.060(7) 0.046(7) 0.063(8) 0.016(6) -0.025(6) -0.032(6)
C21A 0.058(7) 0.031(6) 0.051(7) 0.011(5) -0.016(6) -0.015(5)
C22A 0.044(7) 0.062(8) 0.050(8) 0.011(6) -0.016(5) -0.031(6)
C23A 0.054(7) 0.065(8) 0.051(8) 0.021(6) -0.014(6) -0.046(7)
C24A 0.085(10) 0.065(9) 0.057(8) 0.020(7) -0.023(7) -0.042(8)
C25A 0.104(11) 0.070(9) 0.060(9) -0.002(7) -0.021(8) -0.050(9)
C26A 0.110(13) 0.110(13) 0.053(9) 0.012(9) -0.019(9) -0.066(11)
C27A 0.096(12) 0.114(13) 0.067(10) 0.037(9) -0.045(9) -0.055(11)
C28A 0.073(9) 0.090(10) 0.059(9) 0.027(7) -0.027(7) -0.043(8)
Pt2 0.0282(2) 0.0267(2) 0.0430(3) -0.00043(17) -0.00165(17) -0.01083(18)
N1B 0.033(5) 0.022(4) 0.048(5) 0.001(4) -0.003(4) -0.009(4)
N2B 0.036(5) 0.033(5) 0.022(4) 0.008(3) -0.007(3) -0.020(4)
N3B 0.028(4) 0.027(5) 0.052(6) 0.003(4) -0.010(4) -0.013(4)
N4B 0.026(4) 0.024(5) 0.070(7) 0.011(4) -0.002(4) -0.013(4)
C1B 0.024(5) 0.025(5) 0.035(6) -0.001(4) 0.003(4) -0.013(4)
C2B 0.039(6) 0.035(6) 0.037(6) 0.000(4) -0.001(4) -0.017(5)
C3B 0.036(6) 0.032(6) 0.054(7) 0.011(5) -0.014(5) -0.015(5)
C4B 0.021(5) 0.032(6) 0.058(7) -0.002(5) -0.005(5) -0.011(4)
C5B 0.025(5) 0.029(5) 0.050(7) -0.008(4) 0.004(4) -0.005(4)
C6B 0.040(6) 0.024(5) 0.035(6) 0.001(4) -0.002(4) -0.019(5)
C7B 0.036(6) 0.029(6) 0.041(6) 0.004(4) 0.001(5) -0.020(5)
C8B 0.047(6) 0.031(6) 0.046(7) 0.003(5) -0.005(5) -0.006(5)
C9B 0.084(8) 0.043(7) 0.017(5) 0.010(5) -0.009(5) -0.039(6)
C10B 0.051(7) 0.023(6) 0.058(8) 0.013(5) -0.015(6) -0.020(5)
C11B 0.041(6) 0.027(6) 0.056(7) 0.006(5) -0.008(5) -0.020(5)
C12B 0.039(6) 0.020(5) 0.084(9) 0.017(5) -0.019(6) -0.015(5)
C13B 0.023(5) 0.031(6) 0.087(9) -0.006(6) -0.004(5) -0.010(5)
C14B 0.033(6) 0.029(6) 0.075(8) -0.011(5) 0.008(5) -0.017(5)
C15B 0.038(6) 0.027(5) 0.038(6) 0.000(4) -0.004(4) -0.007(5)
C16B 0.047(6) 0.040(6) 0.048(7) -0.004(5) 0.002(5) -0.023(5)
C17B 0.044(6) 0.055(8) 0.058(8) -0.010(6) 0.007(5) -0.024(6)
C18B 0.040(6) 0.047(7) 0.051(7) -0.012(5) -0.001(5) -0.005(5)
C19B 0.040(6) 0.037(6) 0.050(7) 0.000(5) -0.013(5) -0.011(5)
C20B 0.033(5) 0.042(6) 0.037(6) -0.008(5) -0.003(4) -0.017(5)
C21B 0.038(6) 0.034(6) 0.029(6) 0.001(4) -0.002(5) -0.010(5)
C22B 0.030(6) 0.048(7) 0.046(7) -0.002(5) 0.005(5) -0.007(5)
C23B 0.037(6) 0.069(8) 0.043(7) -0.009(6) -0.001(5) -0.017(6)
C24B 0.093(11) 0.29(2) 0.051(9) -0.048(12) 0.027(8) -0.128(15)
C25B 0.094(12) 0.33(3) 0.074(12) -0.065(14) 0.009(9) -0.129(17)
C26B 0.082(10) 0.140(14) 0.037(8) -0.017(8) 0.002(7) -0.036(10)
C27B 0.150(15) 0.075(10) 0.047(9) -0.001(7) 0.030(9) -0.057(10)
C28B 0.113(12) 0.070(9) 0.053(9) -0.010(6) 0.007(8) -0.048(9)

loop_
_atom_type_symbol
_atom_type_description
_atom_type_scat_dispersion_real
_atom_type_scat_dispersion_imag
_atom_type_scat_source
C C 0.0033 0.0016 'International Tables Vol C Tables 4.2.6.8 and 6.1.1.4'
H H 0.0000 0.0000 'International Tables Vol C Tables 4.2.6.8 and 6.1.1.4'
N N 0.0061 0.0033 'International Tables Vol C Tables 4.2.6.8 and 6.1.1.4'
Pt Pt -1.7033 8.3905 'International Tables Vol C Tables 4.2.6.8 and 6.1.1.4'

loop_
_diffrn_orient_matrix_type
_diffrn_orient_matrix_UB_11
_diffrn_orient_matrix_UB_12
_diffrn_orient_matrix_UB_13
_diffrn_orient_matrix_UB_21
_diffrn_orient_matrix_UB_22
_diffrn_orient_matrix_UB_23
_diffrn_orient_matrix_UB_31
_diffrn_orient_matrix_UB_32
_diffrn_orient_matrix_UB_33
'Bruker .p4p convention for domain 1' -2.1728067e-02 -8.8303082e-02 6.5842699e-03 -8.9768078e-03 1.6362395e-02 3.6176350e-02 -1.1577144e-01 5.3456996e-02 -2.5310700e-03
'Bruker .p4p convention for domain 2' 2.1680815e-02 8.8306420e-02 2.4978111e-03 8.6583765e-03 -1.6363166e-02 3.6470845e-02 1.1580455e-01 -5.3451240e-02 -4.7037783e-03

loop_
_geom_angle_atom_site_label_1
_geom_angle_atom_site_label_2
_geom_angle_atom_site_label_3
_geom_angle
C21A Pt1 C1A 93.9(4)
C21A Pt1 N2A 170.7(4)
C1A Pt1 N2A 93.6(3)
C21A Pt1 N4A 93.3(4)
C1A Pt1 N4A 171.4(3)
N2A Pt1 N4A 79.7(3)
C7A N1A C6A 130.3(8)
C7A N1A C15A 115.5(8)
C6A N1A C15A 114.2(8)
C7A N2A C11A 117.0(8)
C7A N2A Pt1 128.5(7)
C11A N2A Pt1 114.0(6)
C12A N3A N4A 107.5(9)
C12A N3A C11A 133.9(10)
N4A N3A C11A 118.5(8)
C14A N4A N3A 108.7(9)
C14A N4A Pt1 139.2(9)
N3A N4A Pt1 112.1(6)
C2A C1A C6A 114.4(9)
C2A C1A Pt1 122.4(7)
C6A C1A Pt1 122.9(7)
C3A C2A C1A 124.3(10)
C3A C2A H2A 117.9
C1A C2A H2A 117.9
C4A C3A C2A 119.8(10)
C4A C3A H3A 120.1
C2A C3A H3A 120.1
C3A C4A C5A 118.8(10)
C3A C4A H4A 120.6
C5A C4A H4A 120.6
C4A C5A C6A 121.9(10)
C4A C5A H5A 119.0
C6A C5A H5A 119.0
C5A C6A C1A 120.7(9)
C5A C6A N1A 116.1(8)
C1A C6A N1A 123.2(8)
N2A C7A N1A 119.3(9)
N2A C7A C8A 120.9(9)
N1A C7A C8A 119.7(9)
C9A C8A C7A 119.6(10)
C9A C8A H8A 120.2
C7A C8A H8A 120.2
C10A C9A C8A 120.2(10)
C10A C9A H9A 119.9
C8A C9A H9A 119.9
C11A C10A C9A 118.1(10)
C11A C10A H10A 120.9
C9A C10A H10A 120.9
C10A C11A N2A 124.2(10)
C10A C11A N3A 120.3(10)
N2A C11A N3A 115.5(9)
N3A C12A C13A 109.3(12)
N3A C12A H12A 125.4
C13A C12A H12A 125.4
C12A C13A C14A 106.0(10)
C12A C13A H13A 127.0
C14A C13A H13A 127.0
N4A C14A C13A 108.4(11)
N4A C14A H14A 125.8
C13A C14A H14A 125.8
C16A C15A C20A 121.0(9)
C16A C15A N1A 118.8(8)
C20A C15A N1A 120.1(9)
C15A C16A C17A 119.1(9)
C15A C16A H16A 120.4
C17A C16A H16A 120.4
C18A C17A C16A 120.4(10)
C18A C17A H17A 119.8
C16A C17A H17A 119.8
C17A C18A C19A 120.3(10)
C17A C18A H18A 119.9
C19A C18A H18A 119.9
C20A C19A C18A 120.3(10)
C20A C19A H19A 119.8
C18A C19A H19A 119.8
C15A C20A C19A 118.8(10)
C15A C20A H20A 120.6
C19A C20A H20A 120.6
C22A C21A Pt1 174.1(10)
C21A C22A C23A 175.0(11)
C24A C23A C28A 117.2(11)
C24A C23A C22A 122.2(10)
C28A C23A C22A 120.6(11)
C25A C24A C23A 122.4(12)
C25A C24A H24A 118.8
C23A C24A H24A 118.8
C26A C25A C24A 119.9(13)
C26A C25A H25A 120.0
C24A C25A H25A 120.0
C27A C26A C25A 119.4(13)
C27A C26A H26A 120.3
C25A C26A H26A 120.3
C26A C27A C28A 122.3(13)
C26A C27A H27A 118.8
C28A C27A H27A 118.8
C27A C28A C23A 118.8(13)
C27A C28A H28A 120.6
C23A C28A H28A 120.6
C21B Pt2 C1B 92.8(4)
C21B Pt2 N4B 93.3(4)
C1B Pt2 N4B 172.9(3)
C21B Pt2 N2B 172.4(3)
C1B Pt2 N2B 94.0(3)
N4B Pt2 N2B 80.0(3)
C7B N1B C6B 129.6(8)
C7B N1B C15B 114.5(8)
C6B N1B C15B 115.9(7)
C7B N2B C11B 117.9(8)
C7B N2B Pt2 126.6(6)
C11B N2B Pt2 114.9(6)
N4B N3B C12B 110.1(8)
N4B N3B C11B 120.7(8)
C12B N3B C11B 129.1(9)
C14B N4B N3B 106.4(8)
C14B N4B Pt2 142.1(8)
N3B N4B Pt2 111.5(6)
C6B C1B C2B 115.3(8)
C6B C1B Pt2 122.5(7)
C2B C1B Pt2 122.1(7)
C3B C2B C1B 124.2(9)
C3B C2B H2B 117.9
C1B C2B H2B 117.9
C4B C3B C2B 119.0(9)
C4B C3B H3B 120.5
C2B C3B H3B 120.5
C5B C4B C3B 119.0(9)
C5B C4B H4B 120.5
C3B C4B H4B 120.5
C4B C5B C6B 122.3(9)
C4B C5B H5B 118.8
C6B C5B H5B 118.8
C1B C6B C5B 120.2(8)
C1B C6B N1B 124.9(8)
C5B C6B N1B 114.9(8)
N2B C7B N1B 120.7(8)
N2B C7B C8B 119.8(8)
N1B C7B C8B 119.4(8)
C7B C8B C9B 119.9(9)
C7B C8B H8B 120.0
C9B C8B H8B 120.0
C8B C9B C10B 121.1(9)
C8B C9B H9B 119.4
C10B C9B H9B 119.4
C11B C10B C9B 116.4(9)
C11B C10B H10B 121.8
C9B C10B H10B 121.8
C10B C11B N2B 124.7(9)
C10B C11B N3B 122.6(9)
N2B C11B N3B 112.7(9)
C13B C12B N3B 106.4(9)
C13B C12B H12B 126.8
N3B C12B H12B 126.8
C12B C13B C14B 106.6(9)
C12B C13B H13B 126.7
C14B C13B H13B 126.7
N4B C14B C13B 110.4(10)
N4B C14B H14B 124.8
C13B C14B H14B 124.8
C20B C15B C16B 121.6(9)
C20B C15B N1B 120.0(8)
C16B C15B N1B 118.4(9)
C17B C16B C15B 118.0(10)
C17B C16B H16B 121.0
C15B C16B H16B 121.0
C18B C17B C16B 121.1(10)
C18B C17B H17B 119.5
C16B C17B H17B 119.5
C17B C18B C19B 119.8(10)
C17B C18B H18B 120.1
C19B C18B H18B 120.1
C20B C19B C18B 119.9(10)
C20B C19B H19B 120.1
C18B C19B H19B 120.1
C15B C20B C19B 119.6(9)
C15B C20B H20B 120.2
C19B C20B H20B 120.2
C22B C21B Pt2 175.1(8)
C21B C22B C23B 170.7(10)
C24B C23B C28B 115.2(11)
C24B C23B C22B 121.6(11)
C28B C23B C22B 123.2(10)
C23B C24B C25B 121.5(13)
C23B C24B H24B 119.3
C25B C24B H24B 119.3
C26B C25B C24B 122.4(13)
C26B C25B H25B 118.8
C24B C25B H25B 118.8
C27B C26B C25B 115.1(13)
C27B C26B H26B 122.4
C25B C26B H26B 122.4
C26B C27B C28B 123.2(13)
C26B C27B H27B 118.4
C28B C27B H27B 118.4
C23B C28B C27B 122.6(12)
C23B C28B H28B 118.7
C27B C28B H28B 118.7

loop_
_geom_bond_atom_site_label_1
_geom_bond_atom_site_label_2
_geom_bond_distance
Pt1 C21A 1.946(11)
Pt1 C1A 1.976(9)
Pt1 N2A 2.043(7)
Pt1 N4A 2.078(8)
N1A C7A 1.393(12)
N1A C6A 1.451(11)
N1A C15A 1.459(11)
N2A C7A 1.345(11)
N2A C11A 1.374(12)
N3A C12A 1.348(12)
N3A N4A 1.355(11)
N3A C11A 1.403(12)
N4A C14A 1.332(11)
C1A C2A 1.399(12)
C1A C6A 1.416(12)
C2A C3A 1.373(13)
C2A H2A 0.9500
C3A C4A 1.363(13)
C3A H3A 0.9500
C4A C5A 1.369(13)
C4A H4A 0.9500
C5A C6A 1.391(12)
C5A H5A 0.9500
C7A C8A 1.394(13)
C8A C9A 1.373(15)
C8A H8A 0.9500
C9A C10A 1.358(15)
C9A H9A 0.9500
C10A C11A 1.350(13)
C10A H10A 0.9500
C12A C13A 1.355(16)
C12A H12A 0.9500
C13A C14A 1.384(16)
C13A H13A 0.9500
C14A H14A 0.9500
C15A C16A 1.379(12)
C15A C20A 1.385(13)
C16A C17A 1.400(13)
C16A H16A 0.9500
C17A C18A 1.351(14)
C17A H17A 0.9500
C18A C19A 1.392(15)
C18A H18A 0.9500
C19A C20A 1.385(14)
C19A H19A 0.9500
C20A H20A 0.9500
C21A C22A 1.201(13)
C22A C23A 1.430(14)
C23A C24A 1.406(15)
C23A C28A 1.429(15)
C24A C25A 1.384(14)
C24A H24A 0.9500
C25A C26A 1.380(17)
C25A H25A 0.9500
C26A C27A 1.375(19)
C26A H26A 0.9500
C27A C28A 1.401(16)
C27A H27A 0.9500
C28A H28A 0.9500
Pt2 C21B 1.952(9)
Pt2 C1B 1.979(8)
Pt2 N4B 2.046(7)
Pt2 N2B 2.053(7)
N1B C7B 1.375(11)
N1B C6B 1.456(11)
N1B C15B 1.458(11)
N2B C7B 1.368(11)
N2B C11B 1.370(11)
N3B N4B 1.355(10)
N3B C12B 1.372(11)
N3B C11B 1.411(12)
N4B C14B 1.327(11)
C1B C6B 1.395(12)
C1B C2B 1.417(12)
C2B C3B 1.376(12)
C2B H2B 0.9500
C3B C4B 1.375(12)
C3B H3B 0.9500
C4B C5B 1.371(12)
C4B H4B 0.9500
C5B C6B 1.405(12)
C5B H5B 0.9500
C7B C8B 1.376(12)
C8B C9B 1.376(13)
C8B H8B 0.9500
C9B C10B 1.382(13)
C9B H9B 0.9500
C10B C11B 1.346(13)
C10B H10B 0.9500
C12B C13B 1.365(14)
C12B H12B 0.9500
C13B C14B 1.381(13)
C13B H13B 0.9500
C14B H14B 0.9500
C15B C20B 1.362(12)
C15B C16B 1.391(13)
C16B C17B 1.381(13)
C16B H16B 0.9500
C17B C18B 1.373(14)
C17B H17B 0.9500
C18B C19B 1.383(14)
C18B H18B 0.9500
C19B C20B 1.381(12)
C19B H19B 0.9500
C20B H20B 0.9500
C21B C22B 1.185(12)
C22B C23B 1.431(14)
C23B C24B 1.361(16)
C23B C28B 1.364(15)
C24B C25B 1.402(18)
C24B H24B 0.9500
C25B C26B 1.38(2)
C25B H25B 0.9500
C26B C27B 1.328(18)
C26B H26B 0.9500
C27B C28B 1.389(15)
C27B H27B 0.9500
C28B H28B 0.9500

loop_
_geom_torsion_atom_site_label_1
_geom_torsion_atom_site_label_2
_geom_torsion_atom_site_label_3
_geom_torsion_atom_site_label_4
_geom_torsion
C12A N3A N4A C14A 2.3(10)
C11A N3A N4A C14A -178.8(8)
C12A N3A N4A Pt1 179.5(6)
C11A N3A N4A Pt1 -1.6(10)
C6A C1A C2A C3A 1.1(14)
Pt1 C1A C2A C3A -172.9(8)
C1A C2A C3A C4A 1.4(15)
C2A C3A C4A C5A -2.3(15)
C3A C4A C5A C6A 0.8(15)
C4A C5A C6A C1A 1.8(14)
C4A C5A C6A N1A -177.8(8)
C2A C1A C6A C5A -2.6(13)
Pt1 C1A C6A C5A 171.4(7)
C2A C1A C6A N1A 177.0(8)
Pt1 C1A C6A N1A -9.1(12)
C7A N1A C6A C5A -161.6(9)
C15A N1A C6A C5A 17.4(11)
C7A N1A C6A C1A 18.8(14)
C15A N1A C6A C1A -162.2(8)
C11A N2A C7A N1A -175.8(8)
Pt1 N2A C7A N1A -4.8(12)
C11A N2A C7A C8A 0.8(12)
Pt1 N2A C7A C8A 171.8(7)
C6A N1A C7A N2A -10.9(14)
C15A N1A C7A N2A 170.0(8)
C6A N1A C7A C8A 172.4(9)
C15A N1A C7A C8A -6.6(12)
N2A C7A C8A C9A -0.5(14)
N1A C7A C8A C9A 176.1(9)
C7A C8A C9A C10A -0.8(16)
C8A C9A C10A C11A 1.6(16)
C9A C10A C11A N2A -1.3(15)
C9A C10A C11A N3A -178.6(9)
C7A N2A C11A C10A 0.1(13)
Pt1 N2A C11A C10A -172.2(8)
C7A N2A C11A N3A 177.5(8)
Pt1 N2A C11A N3A 5.2(10)
C12A N3A C11A C10A -6.3(16)
N4A N3A C11A C10A 175.2(8)
C12A N3A C11A N2A 176.2(10)
N4A N3A C11A N2A -2.3(12)
N4A N3A C12A C13A -0.9(11)
C11A N3A C12A C13A -179.5(10)
N3A C12A C13A C14A -0.8(12)
N3A N4A C14A C13A -2.8(11)
Pt1 N4A C14A C13A -178.8(8)
C12A C13A C14A N4A 2.2(12)
C7A N1A C15A C16A -103.3(10)
C6A N1A C15A C16A 77.5(10)
C7A N1A C15A C20A 79.8(12)
C6A N1A C15A C20A -99.4(11)
C20A C15A C16A C17A -0.1(15)
N1A C15A C16A C17A -176.9(9)
C15A C16A C17A C18A 0.7(16)
C16A C17A C18A C19A -2.0(19)
C17A C18A C19A C20A 3(2)
C16A C15A C20A C19A 0.8(17)
N1A C15A C20A C19A 177.6(10)
C18A C19A C20A C15A -2.1(19)
C28A C23A C24A C25A 1.7(17)
C22A C23A C24A C25A -177.3(10)
C23A C24A C25A C26A -1.9(19)
C24A C25A C26A C27A 1(2)
C25A C26A C27A C28A -1(2)
C26A C27A C28A C23A 0.8(19)
C24A C23A C28A C27A -1.1(16)
C22A C23A C28A C27A 177.9(10)
C12B N3B N4B C14B 1.8(9)
C11B N3B N4B C14B 178.4(8)
C12B N3B N4B Pt2 -179.4(6)
C11B N3B N4B Pt2 -2.7(9)
C6B C1B C2B C3B -1.8(13)
Pt2 C1B C2B C3B 175.7(7)
C1B C2B C3B C4B 0.1(14)
C2B C3B C4B C5B 0.7(14)
C3B C4B C5B C6B 0.3(14)
C2B C1B C6B C5B 2.6(12)
Pt2 C1B C6B C5B -174.8(7)
C2B C1B C6B N1B -177.1(8)
Pt2 C1B C6B N1B 5.5(12)
C4B C5B C6B C1B -2.0(14)
C4B C5B C6B N1B 177.7(8)
C7B N1B C6B C1B -14.7(14)
C15B N1B C6B C1B 164.7(8)
C7B N1B C6B C5B 165.5(9)
C15B N1B C6B C5B -15.1(11)
C11B N2B C7B N1B 176.3(8)
Pt2 N2B C7B N1B 6.1(12)
C11B N2B C7B C8B -1.2(12)
Pt2 N2B C7B C8B -171.4(6)
C6B N1B C7B N2B 8.0(14)
C15B N1B C7B N2B -171.4(8)
C6B N1B C7B C8B -174.5(8)
C15B N1B C7B C8B 6.1(12)
N2B C7B C8B C9B -1.5(14)
N1B C7B C8B C9B -179.0(9)
C7B C8B C9B C10B 3.9(15)
C8B C9B C10B C11B -3.4(14)
C9B C10B C11B N2B 0.6(14)
C9B C10B C11B N3B 178.2(8)
C7B N2B C11B C10B 1.6(13)
Pt2 N2B C11B C10B 173.0(7)
C7B N2B C11B N3B -176.1(7)
Pt2 N2B C11B N3B -4.8(9)
N4B N3B C11B C10B -172.7(8)
C12B N3B C11B C10B 3.2(15)
N4B N3B C11B N2B 5.1(11)
C12B N3B C11B N2B -179.0(8)
N4B N3B C12B C13B -2.2(10)
C11B N3B C12B C13B -178.5(9)
N3B C12B C13B C14B 1.8(11)
N3B N4B C14B C13B -0.6(10)
Pt2 N4B C14B C13B -178.9(7)
C12B C13B C14B N4B -0.8(11)
C7B N1B C15B C20B 95.6(10)
C6B N1B C15B C20B -83.9(10)
C7B N1B C15B C16B -84.1(11)
C6B N1B C15B C16B 96.5(10)
C20B C15B C16B C17B 0.5(15)
N1B C15B C16B C17B -179.9(9)
C15B C16B C17B C18B -0.1(16)
C16B C17B C18B C19B -0.3(16)
C17B C18B C19B C20B 0.4(15)
C16B C15B C20B C19B -0.4(14)
N1B C15B C20B C19B 180.0(8)
C18B C19B C20B C15B -0.1(14)
C28B C23B C24B C25B 0(2)
C22B C23B C24B C25B 179.0(15)
C23B C24B C25B C26B 0(3)
C24B C25B C26B C27B 0(3)
C25B C26B C27B C28B -1(2)
C24B C23B C28B C27B -1(2)
C22B C23B C28B C27B -179.7(11)
C26B C27B C28B C23B 1(2)
